data_7048738
loop_
_publ_author_name
'Kimura, Shun'
'Uchida, Hikaru'
'Kusamoto, Tetsuro'
'Nishihara, Hiroshi'

_publ_section_title
;
 One-dimensional magnetic chain composed of Cu<sup>II</sup> and
 polychlorinated dipyridylphenylmethyl radical: temperature-dependent
 Jahn-Teller distortion correlated to \p-conjugation and magnetic
 properties.
;
_journal_issue 21
_journal_name_full 'Dalton transactions (Cambridge, England : 2003)'
_journal_page_first 7090
_journal_page_last 7093
_journal_paper_doi 10.1039/c8dt05104f
_journal_volume 48
_journal_year 2019
_chemical_formula_moiety 'C27 H8 Cl7 Cu F12 N2 O4'
_chemical_formula_sum 'C27 H8 Cl7 Cu F12 N2 O4'
_chemical_formula_weight 964.07
_space_group_crystal_system monoclinic
_space_group_IT_number 15
_space_group_name_Hall '-C 2yc'
_space_group_name_H-M_alt 'C 1 2/c 1'
_symmetry_space_group_name_Hall '-C 2yc'
_symmetry_space_group_name_H-M 'C 1 2/c 1'
_atom_sites_solution_hydrogens geom
_atom_sites_solution_primary direct
_atom_sites_solution_secondary difmap
_audit_update_record
;
2019-01-14 deposited with the CCDC.
2019-01-21 downloaded from the CCDC.
;
_cell_angle_alpha 90.0000
_cell_angle_beta 102.899(6)
_cell_angle_gamma 90.0000
_cell_formula_units_Z 4
_cell_length_a 15.3530(17)
_cell_length_b 11.0280(10)
_cell_length_c 20.812(3)
_cell_measurement_reflns_used 4663
_cell_measurement_temperature 93
_cell_measurement_theta_max 27.50
_cell_measurement_theta_min 3.00
_cell_volume 3434.8(7)
_computing_cell_refinement 'CrystalClear-SM Expert 2.0 r3'
_computing_data_collection 'CrystalClear-SM Expert 2.0 r3 (Rigaku, 2009)'
_computing_data_reduction 'CrystalClear-SM Expert 2.0 r3'
_computing_molecular_graphics 'CrystalStructure 4.3'
_computing_publication_material 'CrystalStructure 4.3 (Rigaku, 2018)'
_computing_structure_refinement 'SHELXL97 (Sheldrick, 2008)'
_computing_structure_solution 'SIR2004 (Burla, et al., 2005)'
_diffrn_ambient_temperature 93
_diffrn_detector_area_resol_mean 7.111
_diffrn_measured_fraction_theta_full 0.993
_diffrn_measured_fraction_theta_max 0.993
_diffrn_measurement_device_type 'Rigaku Saturn724'
_diffrn_measurement_method \w
_diffrn_radiation_type 'Mo K\a'
_diffrn_radiation_wavelength 0.71075
_diffrn_reflns_av_R_equivalents 0.0472
_diffrn_reflns_av_unetI/netI 0.0456
_diffrn_reflns_Laue_measured_fraction_full 0.000
_diffrn_reflns_Laue_measured_fraction_max 0.000
_diffrn_reflns_limit_h_max 19
_diffrn_reflns_limit_h_min -19
_diffrn_reflns_limit_k_max 13
_diffrn_reflns_limit_k_min -14
_diffrn_reflns_limit_l_max 23
_diffrn_reflns_limit_l_min -26
_diffrn_reflns_number 13470
_diffrn_reflns_point_group_measured_fraction_full 0.000
_diffrn_reflns_point_group_measured_fraction_max 0.000
_diffrn_reflns_theta_full 27.480
_diffrn_reflns_theta_max 27.480
_diffrn_reflns_theta_min 3.001
_diffrn_standards_number 0
_exptl_absorpt_coefficient_mu 1.283
_exptl_absorpt_correction_T_max 0.774
_exptl_absorpt_correction_T_min 0.671
_exptl_absorpt_correction_type multi-scan
_exptl_absorpt_process_details 'REQAB (Rigaku, 1998)'
_exptl_crystal_colour red
_exptl_crystal_density_diffrn 1.864
_exptl_crystal_density_method 'not measured'
_exptl_crystal_description chip
_exptl_crystal_F_000 1888.00
_exptl_crystal_size_max 0.140
_exptl_crystal_size_mid 0.070
_exptl_crystal_size_min 0.030
_refine_diff_density_max 0.40
_refine_diff_density_min -0.37
_refine_ls_extinction_method none
_refine_ls_goodness_of_fit_ref 0.944
_refine_ls_hydrogen_treatment constr
_refine_ls_number_parameters 243
_refine_ls_number_reflns 3927
_refine_ls_number_restraints 0
_refine_ls_R_factor_all 0.0595
_refine_ls_R_factor_gt 0.0452
_refine_ls_shift/su_max 0.000
_refine_ls_structure_factor_coef Fsqd
_refine_ls_weighting_details 'w = 1/[\s^2^(Fo^2^)+(0.0439P)^2^+13.4451P] where P=(Fo^2^+2Fc^2^)/3'
_refine_ls_weighting_scheme calc
_refine_ls_wR_factor_gt 0.0959
_refine_ls_wR_factor_ref 0.1047
_reflns_number_gt 3269
_reflns_number_total 3927
_reflns_threshold_expression F^2^>2.0\s(F^2^)
_cod_data_source_file c8dt05104f2.cif
_cod_data_source_block cubis_93K
_cod_depositor_comments 'Adding full bibliography for 7048738--7048744.cif.'
_cod_database_code 7048738

loop_
_symmetry_equiv_pos_as_xyz
'x, y, z'
'-x, y, -z+1/2'
'x+1/2, y+1/2, z'
'-x+1/2, y+1/2, -z+1/2'
'-x, -y, -z'
'x, -y, z-1/2'
'-x+1/2, -y+1/2, -z'
'x+1/2, -y+1/2, z-1/2'

loop_
_atom_site_label
_atom_site_type_symbol
_atom_site_fract_x
_atom_site_fract_y
_atom_site_fract_z
_atom_site_U_iso_or_equiv
_atom_site_adp_type
_atom_site_occupancy
_atom_site_symmetry_multiplicity
_atom_site_calc_flag
_atom_site_refinement_flags
Cu1 Cu 0.2500 0.2500 0.5000 0.01906(13) Uani 1 2 d S
Cl1 Cl 0.12879(5) 0.20040(7) 0.22693(4) 0.02585(18) Uani 1 1 d .
Cl2 Cl -0.02861(5) -0.07138(7) 0.38950(4) 0.02757(18) Uani 1 1 d .
Cl3 Cl 0.0000 -0.54426(10) 0.2500 0.0490(4) Uani 1 2 d S
Cl4 Cl 0.18145(5) -0.12741(7) 0.28137(4) 0.0332(2) Uani 1 1 d .
F1 F 0.48023(14) 0.0920(2) 0.39776(11) 0.0434(5) Uani 1 1 d .
F2 F 0.45918(19) -0.0914(2) 0.42311(14) 0.0633(8) Uani 1 1 d .
F3 F 0.36323(15) -0.0002(2) 0.34643(11) 0.0542(7) Uani 1 1 d .
F4 F 0.15915(15) -0.13850(18) 0.54025(11) 0.0447(5) Uani 1 1 d .
F5 F 0.24146(16) -0.07684(19) 0.63188(10) 0.0431(5) Uani 1 1 d .
F6 F 0.29262(15) -0.20843(18) 0.57279(11) 0.0435(5) Uani 1 1 d .
O1 O 0.35286(16) 0.17064(19) 0.45382(11) 0.0313(5) Uani 1 1 d .
O2 O 0.24356(15) 0.09751(18) 0.54643(10) 0.0242(5) Uani 1 1 d .
N1 N 0.15448(18) 0.1842(2) 0.41864(12) 0.0251(6) Uani 1 1 d .
C1 C 0.0000 -0.0004(3) 0.2500 0.0170(8) Uani 1 2 d S
C2 C 0.1607(2) 0.2149(3) 0.35761(15) 0.0232(6) Uani 1 1 d .
H2 H 0.2014 0.2769 0.3520 0.028 Uiso 1 1 calc R
C3 C 0.1097(2) 0.1590(2) 0.30258(14) 0.0202(6) Uani 1 1 d .
C4 C 0.04986(19) 0.0646(2) 0.30755(14) 0.0179(6) Uani 1 1 d .
C5 C 0.04444(19) 0.0367(2) 0.37257(15) 0.0196(6) Uani 1 1 d .
C6 C 0.0958(2) 0.0979(3) 0.42592(15) 0.0230(6) Uani 1 1 d .
H6 H 0.0893 0.0781 0.4690 0.028 Uiso 1 1 calc R
C7 C 0.0000 -0.3875(4) 0.2500 0.0303(10) Uani 1 2 d S
C8 C 0.0801(2) -0.3265(3) 0.26521(15) 0.0283(7) Uani 1 1 d .
H8 H 0.1349 -0.3697 0.2751 0.034 Uiso 1 1 calc R
C9 C 0.0794(2) -0.2009(3) 0.26586(15) 0.0216(6) Uani 1 1 d .
C10 C 0.0000 -0.1341(3) 0.2500 0.0180(8) Uani 1 2 d S
C11 C 0.4181(2) 0.0139(3) 0.40559(17) 0.0350(8) Uani 1 1 d .
C12 C 0.3642(2) 0.0596(3) 0.45448(15) 0.0263(7) Uani 1 1 d .
C13 C 0.3309(2) -0.0298(3) 0.49176(15) 0.0280(7) Uani 1 1 d .
H13 H 0.3473 -0.1121 0.4876 0.034 Uiso 1 1 calc R
C14 C 0.2757(2) -0.0026(3) 0.53371(14) 0.0245(6) Uani 1 1 d .
C15 C 0.2430(2) -0.1080(3) 0.57014(17) 0.0328(8) Uani 1 1 d .

loop_
_atom_site_aniso_label
_atom_site_aniso_U_11
_atom_site_aniso_U_22
_atom_site_aniso_U_33
_atom_site_aniso_U_23
_atom_site_aniso_U_13
_atom_site_aniso_U_12
Cu1 0.0235(3) 0.0167(2) 0.0157(3) -0.00138(18) 0.00169(19) -0.00518(19)
Cl1 0.0311(4) 0.0266(4) 0.0234(4) -0.0025(3) 0.0136(3) -0.0124(3)
Cl2 0.0293(4) 0.0294(4) 0.0264(4) 0.0027(3) 0.0114(3) -0.0106(3)
Cl3 0.0799(11) 0.0134(5) 0.0667(9) 0.000 0.0441(8) 0.000
Cl4 0.0171(4) 0.0292(4) 0.0525(5) -0.0023(3) 0.0065(3) 0.0058(3)
F1 0.0346(12) 0.0533(13) 0.0438(12) 0.0018(10) 0.0119(10) -0.0111(10)
F2 0.0765(19) 0.0427(14) 0.0866(19) 0.0148(13) 0.0517(16) 0.0188(12)
F3 0.0401(13) 0.0883(18) 0.0373(12) -0.0254(12) 0.0155(10) -0.0221(12)
F4 0.0400(12) 0.0333(11) 0.0601(14) 0.0062(10) 0.0100(10) -0.0132(9)
F5 0.0610(15) 0.0421(12) 0.0310(11) 0.0141(9) 0.0208(10) 0.0062(10)
F6 0.0562(14) 0.0269(10) 0.0504(13) 0.0145(9) 0.0181(11) 0.0063(9)
O1 0.0432(14) 0.0227(11) 0.0281(12) 0.0000(9) 0.0084(10) -0.0076(10)
O2 0.0335(12) 0.0197(10) 0.0184(11) -0.0012(8) 0.0035(9) -0.0056(9)
N1 0.0342(15) 0.0191(12) 0.0242(14) -0.0043(10) 0.0113(11) -0.0067(10)
C1 0.0165(19) 0.0175(18) 0.018(2) 0.000 0.0065(15) 0.000
C2 0.0289(16) 0.0182(13) 0.0253(16) -0.0027(11) 0.0117(13) -0.0053(12)
C3 0.0270(15) 0.0149(13) 0.0223(15) -0.0013(11) 0.0131(12) -0.0017(11)
C4 0.0194(14) 0.0135(12) 0.0228(15) 0.0001(10) 0.0089(11) 0.0030(10)
C5 0.0195(14) 0.0142(13) 0.0290(16) 0.0035(11) 0.0134(12) -0.0004(10)
C6 0.0307(17) 0.0226(14) 0.0190(15) 0.0006(12) 0.0124(12) -0.0030(12)
C7 0.051(3) 0.0135(19) 0.032(3) 0.000 0.023(2) 0.000
C8 0.041(2) 0.0202(15) 0.0267(17) 0.0039(12) 0.0137(14) 0.0107(13)
C9 0.0209(15) 0.0192(14) 0.0257(16) -0.0011(12) 0.0072(12) 0.0012(11)
C10 0.021(2) 0.0150(18) 0.020(2) 0.000 0.0091(16) 0.000
C11 0.0353(19) 0.0343(18) 0.0357(19) -0.0013(15) 0.0087(15) -0.0080(15)
C12 0.0290(17) 0.0275(16) 0.0203(15) -0.0016(12) 0.0008(12) -0.0037(13)
C13 0.0362(18) 0.0191(14) 0.0286(17) 0.0018(12) 0.0072(14) 0.0000(13)
C14 0.0289(17) 0.0209(14) 0.0206(16) 0.0032(12) -0.0012(12) -0.0050(12)
C15 0.042(2) 0.0256(16) 0.0321(19) 0.0053(14) 0.0105(15) 0.0025(14)

loop_
_atom_type_symbol
_atom_type_description
_atom_type_scat_dispersion_real
_atom_type_scat_dispersion_imag
_atom_type_scat_source
Cu Cu 0.3201 1.2651
;
International Tables for Crystallography
(Vol. C, Tables 4.2.6.8 and 6.1.1.4)
;
C C 0.0033 0.0016
;
International Tables for Crystallography
(Vol. C, Tables 4.2.6.8 and 6.1.1.4)
;
H H 0.0000 0.0000
;
International Tables for Crystallography
(Vol. C, Table 6.1.1.4)
;
O O 0.0106 0.0060
;
International Tables for Crystallography
(Vol. C, Tables 4.2.6.8 and 6.1.1.4)
;
Cl Cl 0.1484 0.1585
;
International Tables for Crystallography
(Vol. C, Tables 4.2.6.8 and 6.1.1.4)
;
F F 0.0171 0.0103
;
International Tables for Crystallography
(Vol. C, Tables 4.2.6.8 and 6.1.1.4)
;
N N 0.0061 0.0033
;
International Tables for Crystallography
(Vol. C, Tables 4.2.6.8 and 6.1.1.4)
;

loop_
_geom_angle_atom_site_label_1
_geom_angle_atom_site_label_2
_geom_angle_atom_site_label_3
_geom_angle
_geom_angle_site_symmetry_1
_geom_angle_site_symmetry_3
O2 Cu1 O2 180.00(10) . 7_556
O2 Cu1 N1 90.12(9) . 7_556
O2 Cu1 N1 89.88(9) 7_556 7_556
O2 Cu1 N1 89.88(9) . .
O2 Cu1 N1 90.12(9) 7_556 .
N1 Cu1 N1 180.0 7_556 .
O2 Cu1 O1 90.33(9) . 7_556
O2 Cu1 O1 89.67(9) 7_556 7_556
N1 Cu1 O1 87.18(9) 7_556 7_556
N1 Cu1 O1 92.82(9) . 7_556
O2 Cu1 O1 89.67(9) . .
O2 Cu1 O1 90.33(9) 7_556 .
N1 Cu1 O1 92.82(9) 7_556 .
N1 Cu1 O1 87.18(9) . .
O1 Cu1 O1 180.00(9) 7_556 .
C12 O1 Cu1 120.1(2) . .
C14 O2 Cu1 125.8(2) . .
C2 N1 C6 118.6(3) . .
C2 N1 Cu1 119.4(2) . .
C6 N1 Cu1 121.2(2) . .
C4 C1 C4 121.1(3) . 2
C4 C1 C10 119.47(17) . .
C4 C1 C10 119.47(17) 2 .
N1 C2 C3 121.8(3) . .
N1 C2 H2 119.1 . .
C3 C2 H2 119.1 . .
C2 C3 C4 121.9(3) . .
C2 C3 Cl1 117.3(2) . .
C4 C3 Cl1 120.6(2) . .
C3 C4 C5 114.3(3) . .
C3 C4 C1 122.4(2) . .
C5 C4 C1 123.3(2) . .
C6 C5 C4 121.2(3) . .
C6 C5 Cl2 116.9(2) . .
C4 C5 Cl2 121.8(2) . .
N1 C6 C5 122.1(3) . .
N1 C6 H6 118.9 . .
C5 C6 H6 118.9 . .
C8 C7 C8 121.4(4) . 2
C8 C7 Cl3 119.3(2) . .
C8 C7 Cl3 119.3(2) 2 .
C7 C8 C9 118.9(3) . .
C7 C8 H8 120.5 . .
C9 C8 H8 120.5 . .
C8 C9 C10 122.1(3) . .
C8 C9 Cl4 117.6(2) . .
C10 C9 Cl4 120.1(2) . .
C9 C10 C9 116.4(4) 2 .
C9 C10 C1 121.79(18) 2 .
C9 C10 C1 121.79(18) . .
F1 C11 F2 106.9(3) . .
F1 C11 F3 106.6(3) . .
F2 C11 F3 108.2(3) . .
F1 C11 C12 112.3(3) . .
F2 C11 C12 113.4(3) . .
F3 C11 C12 109.1(3) . .
O1 C12 C13 128.8(3) . .
O1 C12 C11 114.4(3) . .
C13 C12 C11 116.7(3) . .
C14 C13 C12 122.8(3) . .
C14 C13 H13 118.6 . .
C12 C13 H13 118.6 . .
O2 C14 C13 130.4(3) . .
O2 C14 C15 112.0(3) . .
C13 C14 C15 117.6(3) . .
F5 C15 F6 107.8(3) . .
F5 C15 F4 106.8(3) . .
F6 C15 F4 106.9(3) . .
F5 C15 C14 111.0(3) . .
F6 C15 C14 113.7(3) . .
F4 C15 C14 110.3(3) . .

loop_
_geom_bond_atom_site_label_1
_geom_bond_atom_site_label_2
_geom_bond_distance
_geom_bond_site_symmetry_2
Cu1 O2 1.953(2) .
Cu1 O2 1.953(2) 7_556
Cu1 N1 2.106(3) 7_556
Cu1 N1 2.106(3) .
Cu1 O1 2.205(2) 7_556
Cu1 O1 2.205(2) .
Cl1 C3 1.726(3) .
Cl2 C5 1.726(3) .
Cl3 C7 1.729(4) .
Cl4 C9 1.729(3) .
F1 C11 1.322(4) .
F2 C11 1.333(4) .
F3 C11 1.337(4) .
F4 C15 1.342(4) .
F5 C15 1.335(4) .
F6 C15 1.338(4) .
O1 C12 1.237(4) .
O2 C14 1.261(4) .
N1 C2 1.339(4) .
N1 C6 1.342(4) .
C1 C4 1.458(3) .
C1 C4 1.458(3) 2
C1 C10 1.474(5) .
C2 C3 1.380(4) .
C2 H2 0.9500 .
C3 C4 1.407(4) .
C4 C5 1.408(4) .
C5 C6 1.385(4) .
C6 H6 0.9500 .
C7 C8 1.375(4) .
C7 C8 1.375(4) 2
C8 C9 1.384(4) .
C8 H8 0.9500 .
C9 C10 1.400(3) .
C10 C9 1.400(3) 2
C11 C12 1.532(5) .
C12 C13 1.419(4) .
C13 C14 1.379(5) .
C13 H13 0.9500 .
C14 C15 1.532(4) .

loop_
_geom_torsion_atom_site_label_1
_geom_torsion_atom_site_label_2
_geom_torsion_atom_site_label_3
_geom_torsion_atom_site_label_4
_geom_torsion
_geom_torsion_site_symmetry_1
_geom_torsion_site_symmetry_4
O2 Cu1 O1 C12 15.8(2) . .
O2 Cu1 O1 C12 -164.2(2) 7_556 .
N1 Cu1 O1 C12 105.9(2) 7_556 .
N1 Cu1 O1 C12 -74.1(2) . .
O1 Cu1 O1 C12 -98(55) 7_556 .
O2 Cu1 O2 C14 75(100) 7_556 .
N1 Cu1 O2 C14 -106.8(2) 7_556 .
N1 Cu1 O2 C14 73.2(2) . .
O1 Cu1 O2 C14 166.0(2) 7_556 .
O1 Cu1 O2 C14 -14.0(2) . .
O2 Cu1 N1 C2 -144.7(2) . .
O2 Cu1 N1 C2 35.3(2) 7_556 .
N1 Cu1 N1 C2 -10(100) 7_556 .
O1 Cu1 N1 C2 125.0(2) 7_556 .
O1 Cu1 N1 C2 -55.0(2) . .
O2 Cu1 N1 C6 25.1(2) . .
O2 Cu1 N1 C6 -154.9(2) 7_556 .
N1 Cu1 N1 C6 160(100) 7_556 .
O1 Cu1 N1 C6 -65.3(2) 7_556 .
O1 Cu1 N1 C6 114.7(2) . .
C6 N1 C2 C3 -1.1(5) . .
Cu1 N1 C2 C3 169.0(2) . .
N1 C2 C3 C4 -1.6(5) . .
N1 C2 C3 Cl1 -176.2(2) . .
C2 C3 C4 C5 2.5(4) . .
Cl1 C3 C4 C5 176.9(2) . .
C2 C3 C4 C1 -175.9(3) . .
Cl1 C3 C4 C1 -1.5(4) . .
C4 C1 C4 C3 -49.6(2) 2 .
C10 C1 C4 C3 130.4(2) . .
C4 C1 C4 C5 132.2(3) 2 .
C10 C1 C4 C5 -47.8(3) . .
C3 C4 C5 C6 -0.9(4) . .
C1 C4 C5 C6 177.4(3) . .
C3 C4 C5 Cl2 177.0(2) . .
C1 C4 C5 Cl2 -4.7(4) . .
C2 N1 C6 C5 2.6(5) . .
Cu1 N1 C6 C5 -167.2(2) . .
C4 C5 C6 N1 -1.6(5) . .
Cl2 C5 C6 N1 -179.6(2) . .
C8 C7 C8 C9 0.8(2) 2 .
Cl3 C7 C8 C9 -179.2(2) . .
C7 C8 C9 C10 -1.5(4) . .
C7 C8 C9 Cl4 -177.00(19) . .
C8 C9 C10 C9 0.8(2) . 2
Cl4 C9 C10 C9 176.1(3) . 2
C8 C9 C10 C1 -179.2(2) . .
Cl4 C9 C10 C1 -3.9(3) . .
C4 C1 C10 C9 128.79(19) . 2
C4 C1 C10 C9 -51.21(19) 2 2
C4 C1 C10 C9 -51.21(19) . .
C4 C1 C10 C9 128.79(19) 2 .
Cu1 O1 C12 C13 -12.6(4) . .
Cu1 O1 C12 C11 164.1(2) . .
F1 C11 C12 O1 33.9(4) . .
F2 C11 C12 O1 155.2(3) . .
F3 C11 C12 O1 -84.1(4) . .
F1 C11 C12 C13 -148.9(3) . .
F2 C11 C12 C13 -27.6(4) . .
F3 C11 C12 C13 93.1(4) . .
O1 C12 C13 C14 1.9(5) . .
C11 C12 C13 C14 -174.8(3) . .
Cu1 O2 C14 C13 8.8(5) . .
Cu1 O2 C14 C15 -168.7(2) . .
C12 C13 C14 O2 1.6(5) . .
C12 C13 C14 C15 178.9(3) . .
O2 C14 C15 F5 -41.0(4) . .
C13 C14 C15 F5 141.2(3) . .
O2 C14 C15 F6 -162.8(3) . .
C13 C14 C15 F6 19.4(4) . .
O2 C14 C15 F4 77.2(3) . .
C13 C14 C15 F4 -100.6(3) . .
